data_7239553
loop_
_publ_author_name
'Chand, Deepak'
'Parrish, Damon A.'
'Shreeve, Jean'ne M.'

_publ_section_title
;
 Di(1H-tetrazol-5-yl)methanone oxime and
 5,5&#x2032;-(hydrazonomethylene)bis(1H-tetrazole) and their salts: a
 family of highly useful new tetrazoles and energetic materials
;
_journal_issue 48
_journal_name_full 'Journal of Materials Chemistry A'
_journal_page_first 15383
_journal_paper_doi 10.1039/c3ta13425c
_journal_volume 1
_journal_year 2013
_chemical_formula_moiety 'C3 H3 N9 O1, C2 H6 O1 S1'
_chemical_formula_sum 'C5 H9 N9 O2 S'
_chemical_formula_weight 259.27
_chemical_name_systematic
; 
 di(2H-tetrazol-5-yl)methanone oxime DMSO 
;
_space_group_IT_number 2
_space_group_name_Hall '-P 1'
_space_group_name_H-M_alt 'P -1'
_symmetry_cell_setting triclinic
_symmetry_space_group_name_H-M 'P -1'
_atom_sites_solution_hydrogens geom
_atom_sites_solution_primary direct
_atom_sites_solution_secondary difmap
_audit_creation_date 2013-04-05
_audit_creation_method 'from SHELXTL CIF, local template and enCIFer'
_cell_angle_alpha 68.811(3)
_cell_angle_beta 84.903(3)
_cell_angle_gamma 89.122(3)
_cell_formula_units_Z 2
_cell_length_a 4.3993(9)
_cell_length_b 10.477(2)
_cell_length_c 12.184(3)
_cell_measurement_temperature 150(2)
_cell_volume 521.46(19)
_computing_cell_refinement 'Bruker APEX2 v2010.3-0 (Bruker, 2009)'
_computing_data_collection 'Bruker APEX2 v2010.3-0 (Bruker, 2009)'
_computing_data_reduction
;
Bruker SAINT v7.68A (Bruker, 2009), Bruker XPREP v2008/2 (Bruker, 2008)
;
_computing_molecular_graphics 'Bruker SHELXTL v2008/4 (Bruker, 2008)'
_computing_publication_material 'Bruker SHELXTL v2008/4 (Bruker, 2008)'
_computing_structure_refinement 'Bruker SHELXTL v2008/4 (Bruker, 2008)'
_computing_structure_solution 'Bruker SHELXTL v2008/4 (Bruker, 2008)'
_diffrn_ambient_temperature 150(2)
_diffrn_measured_fraction_theta_full 0.963
_diffrn_measured_fraction_theta_max 0.963
_diffrn_measurement_device_type 'Bruker SMART APEX II CCD'
_diffrn_measurement_method '\w scans'
_diffrn_radiation_monochromator graphite
_diffrn_radiation_source 'fine focus sealed tube'
_diffrn_radiation_type MoK\a
_diffrn_radiation_wavelength 0.71073
_diffrn_reflns_av_R_equivalents 0.0235
_diffrn_reflns_av_sigmaI/netI 0.0387
_diffrn_reflns_limit_h_max 6
_diffrn_reflns_limit_h_min -6
_diffrn_reflns_limit_k_max 14
_diffrn_reflns_limit_k_min -14
_diffrn_reflns_limit_l_max 16
_diffrn_reflns_limit_l_min -16
_diffrn_reflns_number 5676
_diffrn_reflns_theta_full 29.18
_diffrn_reflns_theta_max 29.18
_diffrn_reflns_theta_min 1.80
_exptl_absorpt_coefficient_mu 0.321
_exptl_absorpt_correction_T_max 0.7458
_exptl_absorpt_correction_T_min 0.6752
_exptl_absorpt_correction_type multi-scan
_exptl_absorpt_process_details 'SADABS v2008/1 (Bruker, 2008)'
_exptl_crystal_colour colorless
_exptl_crystal_density_diffrn 1.651
_exptl_crystal_density_method 'not measured'
_exptl_crystal_description plate
_exptl_crystal_F_000 268
_exptl_crystal_size_max 0.25
_exptl_crystal_size_mid 0.23
_exptl_crystal_size_min 0.14
_refine_diff_density_max 0.349
_refine_diff_density_min -0.425
_refine_diff_density_rms 0.062
_refine_ls_extinction_method none
_refine_ls_goodness_of_fit_ref 1.036
_refine_ls_hydrogen_treatment constr
_refine_ls_matrix_type full
_refine_ls_number_parameters 157
_refine_ls_number_reflns 2709
_refine_ls_number_restraints 0
_refine_ls_restrained_S_all 1.036
_refine_ls_R_factor_all 0.0514
_refine_ls_R_factor_gt 0.0381
_refine_ls_shift/su_max 0.001
_refine_ls_shift/su_mean 0.000
_refine_ls_structure_factor_coef Fsqd
_refine_ls_weighting_details 'calc w=1/[\s^2^(Fo^2^)+(0.0475P)^2^+0.1387P] where P=(Fo^2^+2Fc^2^)/3'
_refine_ls_weighting_scheme calc
_refine_ls_wR_factor_gt 0.0905
_refine_ls_wR_factor_ref 0.0975
_reflns_number_gt 2165
_reflns_number_total 2709
_reflns_threshold_expression I>2\s(I)
_cod_data_source_file c3ta13425c.txt
_cod_data_source_block shrv235
_cod_depositor_comments
;
The following automatic conversions were performed:

data item '_symmetry_cell_setting' value 'Triclinic' was changed to
'triclinic' in accordance with the
/home/saulius/struct/COD-crude-data/automatic-downloads/DataCite-retrospective/RSC/depositions/lib/dictionaries/cif_core.dic
dictionary named 'cif_core.dic' version 2.4.2 last updated on
2011-04-26.

Automatic conversion script
Id: cif_fix_values 6909 2019-04-08 15:41:33Z antanas 
;
_cod_original_cell_volume 521.49(19)
_cod_original_sg_symbol_H-M P-1
_cod_database_code 7239553

loop_
_symmetry_equiv_pos_as_xyz
'x, y, z'
'-x, -y, -z'

loop_
_atom_site_label
_atom_site_type_symbol
_atom_site_fract_x
_atom_site_fract_y
_atom_site_fract_z
_atom_site_U_iso_or_equiv
_atom_site_adp_type
_atom_site_occupancy
_atom_site_symmetry_multiplicity
_atom_site_calc_flag
_atom_site_refinement_flags
N1 N 1.0178(3) 0.23566(14) 1.08369(12) 0.0179(3) Uani 1 1 d .
H1 H 0.8910 0.2962 1.0954 0.021 Uiso 1 1 calc R
N2 N 1.1913(3) 0.15179(15) 1.16377(13) 0.0207(3) Uani 1 1 d .
N3 N 1.3441(3) 0.07940(15) 1.11106(12) 0.0208(3) Uani 1 1 d .
N4 N 1.2747(3) 0.11388(15) 0.99853(12) 0.0193(3) Uani 1 1 d .
C5 C 1.0702(4) 0.21158(17) 0.98263(14) 0.0167(3) Uani 1 1 d .
C6 C 0.9396(4) 0.27845(17) 0.86990(14) 0.0174(3) Uani 1 1 d .
N7 N 0.7489(3) 0.37739(15) 0.84542(12) 0.0198(3) Uani 1 1 d .
O8 O 0.6620(3) 0.41573(13) 0.93934(10) 0.0241(3) Uani 1 1 d .
H8 H 0.5505 0.4846 0.9174 0.036 Uiso 1 1 calc R
C9 C 1.0323(4) 0.23421(17) 0.77037(14) 0.0173(3) Uani 1 1 d .
N10 N 1.2371(3) 0.13864(15) 0.76867(12) 0.0193(3) Uani 1 1 d .
H10 H 1.3399 0.0900 0.8282 0.023 Uiso 1 1 calc R
N11 N 1.2595(4) 0.12933(16) 0.66123(13) 0.0232(3) Uani 1 1 d .
N12 N 1.0715(4) 0.21750(16) 0.60006(13) 0.0258(3) Uani 1 1 d .
N13 N 0.9243(4) 0.28481(16) 0.66523(13) 0.0235(3) Uani 1 1 d .
S1' S 1.49154(9) 0.33076(4) 1.31085(4) 0.01871(12) Uani 1 1 d .
O2' O 1.6599(3) 0.38498(13) 1.18670(10) 0.0227(3) Uani 1 1 d .
C3' C 1.6584(4) 0.17015(18) 1.38417(15) 0.0239(4) Uani 1 1 d .
H3'A H 1.6063 0.1052 1.3474 0.036 Uiso 1 1 calc R
H3'B H 1.5801 0.1351 1.4677 0.036 Uiso 1 1 calc R
H3'C H 1.8807 0.1817 1.3779 0.036 Uiso 1 1 calc R
C4' C 1.6414(4) 0.42871(19) 1.38718(15) 0.0241(4) Uani 1 1 d .
H4'A H 1.5572 0.5209 1.3592 0.036 Uiso 1 1 calc R
H4'B H 1.8643 0.4348 1.3722 0.036 Uiso 1 1 calc R
H4'C H 1.5852 0.3843 1.4722 0.036 Uiso 1 1 calc R

loop_
_atom_site_aniso_label
_atom_site_aniso_U_11
_atom_site_aniso_U_22
_atom_site_aniso_U_33
_atom_site_aniso_U_23
_atom_site_aniso_U_13
_atom_site_aniso_U_12
N1 0.0193(7) 0.0183(7) 0.0176(7) -0.0083(6) -0.0032(5) 0.0058(5)
N2 0.0214(7) 0.0222(7) 0.0202(7) -0.0093(6) -0.0050(5) 0.0068(6)
N3 0.0216(7) 0.0240(8) 0.0189(7) -0.0101(6) -0.0044(5) 0.0065(6)
N4 0.0214(7) 0.0205(7) 0.0170(7) -0.0078(6) -0.0037(5) 0.0059(6)
C5 0.0173(8) 0.0170(8) 0.0173(7) -0.0082(6) -0.0012(6) 0.0013(6)
C6 0.0191(8) 0.0176(8) 0.0169(7) -0.0079(6) -0.0019(6) 0.0026(6)
N7 0.0242(7) 0.0209(7) 0.0170(7) -0.0102(6) -0.0021(5) 0.0054(6)
O8 0.0305(7) 0.0254(7) 0.0194(6) -0.0116(5) -0.0040(5) 0.0142(5)
C9 0.0186(8) 0.0156(8) 0.0184(8) -0.0072(6) -0.0017(6) 0.0014(6)
N10 0.0233(7) 0.0203(7) 0.0166(7) -0.0091(6) -0.0035(5) 0.0051(6)
N11 0.0292(8) 0.0249(8) 0.0192(7) -0.0125(6) -0.0024(6) 0.0044(6)
N12 0.0334(9) 0.0266(8) 0.0218(7) -0.0132(6) -0.0063(6) 0.0061(7)
N13 0.0298(8) 0.0247(8) 0.0200(7) -0.0122(6) -0.0060(6) 0.0063(6)
S1' 0.0206(2) 0.0205(2) 0.0181(2) -0.01055(16) -0.00288(15) 0.00414(15)
O2' 0.0294(7) 0.0229(6) 0.0169(6) -0.0092(5) -0.0017(5) 0.0097(5)
C3' 0.0329(10) 0.0190(9) 0.0206(8) -0.0084(7) -0.0013(7) 0.0038(7)
C4' 0.0314(10) 0.0228(9) 0.0225(8) -0.0130(7) -0.0053(7) 0.0037(7)

loop_
_atom_type_symbol
_atom_type_description
_atom_type_scat_dispersion_real
_atom_type_scat_dispersion_imag
_atom_type_scat_source
C C 0.0033 0.0016 'International Tables Vol C Tables 4.2.6.8 and 6.1.1.4'
H H 0.0000 0.0000 'International Tables Vol C Tables 4.2.6.8 and 6.1.1.4'
N N 0.0061 0.0033 'International Tables Vol C Tables 4.2.6.8 and 6.1.1.4'
O O 0.0106 0.0060 'International Tables Vol C Tables 4.2.6.8 and 6.1.1.4'
S S 0.1246 0.1234 'International Tables Vol C Tables 4.2.6.8 and 6.1.1.4'

loop_
_geom_angle_atom_site_label_1
_geom_angle_atom_site_label_2
_geom_angle_atom_site_label_3
_geom_angle
N2 N1 C5 108.48(13)
N2 N1 H1 125.8
C5 N1 H1 125.8
N3 N2 N1 106.14(13)
N2 N3 N4 111.23(13)
C5 N4 N3 105.68(13)
N4 C5 N1 108.47(14)
N4 C5 C6 122.60(14)
N1 C5 C6 128.93(15)
N7 C6 C5 126.71(15)
N7 C6 C9 114.07(14)
C5 C6 C9 119.22(14)
C6 N7 O8 113.25(14)
N7 O8 H8 109.5
N13 C9 N10 108.36(14)
N13 C9 C6 124.61(15)
N10 C9 C6 127.04(15)
C9 N10 N11 108.81(13)
C9 N10 H10 125.6
N11 N10 H10 125.6
N12 N11 N10 106.19(13)
N11 N12 N13 111.19(14)
C9 N13 N12 105.45(14)
O2' S1' C3' 105.16(8)
O2' S1' C4' 105.19(8)
C3' S1' C4' 99.80(9)
S1' C3' H3'A 109.5
S1' C3' H3'B 109.5
H3'A C3' H3'B 109.5
S1' C3' H3'C 109.5
H3'A C3' H3'C 109.5
H3'B C3' H3'C 109.5
S1' C4' H4'A 109.5
S1' C4' H4'B 109.5
H4'A C4' H4'B 109.5
S1' C4' H4'C 109.5
H4'A C4' H4'C 109.5
H4'B C4' H4'C 109.5

loop_
_geom_bond_atom_site_label_1
_geom_bond_atom_site_label_2
_geom_bond_distance
N1 N2 1.3413(19)
N1 C5 1.344(2)
N1 H1 0.8800
N2 N3 1.3037(19)
N3 N4 1.3478(19)
N4 C5 1.324(2)
C5 C6 1.463(2)
C6 N7 1.289(2)
C6 C9 1.471(2)
N7 O8 1.3663(17)
O8 H8 0.8400
C9 N13 1.326(2)
C9 N10 1.341(2)
N10 N11 1.3424(19)
N10 H10 0.8800
N11 N12 1.297(2)
N12 N13 1.359(2)
S1' O2' 1.5336(13)
S1' C3' 1.7778(18)
S1' C4' 1.7812(18)
C3' H3'A 0.9800
C3' H3'B 0.9800
C3' H3'C 0.9800
C4' H4'A 0.9800
C4' H4'B 0.9800
C4' H4'C 0.9800

loop_
_geom_hbond_atom_site_label_D
_geom_hbond_atom_site_label_H
_geom_hbond_atom_site_label_A
_geom_hbond_distance_DH
_geom_hbond_distance_HA
_geom_hbond_distance_DA
_geom_hbond_angle_DHA
_geom_hbond_site_symmetry_A
N1 H1 O2' 0.88 1.91 2.7377(18) 155.7 1_455
O8 H8 O2' 0.84 1.80 2.5886(16) 155.1 2_767
N10 H10 N3 0.88 2.19 2.948(2) 144.3 2_857

loop_
_geom_torsion_atom_site_label_1
_geom_torsion_atom_site_label_2
_geom_torsion_atom_site_label_3
_geom_torsion_atom_site_label_4
_geom_torsion
C5 N1 N2 N3 0.06(19)
N1 N2 N3 N4 -0.01(19)
N2 N3 N4 C5 -0.1(2)
N3 N4 C5 N1 0.09(19)
N3 N4 C5 C6 179.01(15)
N2 N1 C5 N4 -0.10(19)
N2 N1 C5 C6 -178.93(17)
N4 C5 C6 N7 -177.24(17)
N1 C5 C6 N7 1.4(3)
N4 C5 C6 C9 1.4(3)
N1 C5 C6 C9 -179.95(16)
C5 C6 N7 O8 -2.2(3)
C9 C6 N7 O8 179.08(14)
N7 C6 C9 N13 -2.9(3)
C5 C6 C9 N13 178.32(16)
N7 C6 C9 N10 176.67(16)
C5 C6 C9 N10 -2.1(3)
N13 C9 N10 N11 0.3(2)
C6 C9 N10 N11 -179.33(16)
C9 N10 N11 N12 -0.07(19)
N10 N11 N12 N13 -0.2(2)
N10 C9 N13 N12 -0.38(19)
C6 C9 N13 N12 179.25(16)
N11 N12 N13 C9 0.3(2)
